data_4078473
loop_
_publ_author_name
'Danopoulos, Andreas A.'
'Braunstein, Pierre'
'Wesolek, Marcel'
'Monakhov, Kirill Yu.'
'Rabu, Pierre'
'Robert, Vincent'

_publ_section_title
;
 Three-Coordinate Iron(II) N-Heterocyclic Carbene Alkyl Complexes
;
_journal_issue 11
_journal_name_full Organometallics
_journal_page_first 4102
_journal_paper_doi 10.1021/om300245z
_journal_volume 31
_journal_year 2012
_chemical_formula_sum 'C35 H60 Fe N2 Si2'
_chemical_formula_weight 620.88
_chemical_name_systematic
;
 ?
;
_space_group_IT_number 15
_symmetry_cell_setting monoclinic
_symmetry_space_group_name_Hall '-C 2yc'
_symmetry_space_group_name_H-M 'C 1 2/c 1'
_atom_sites_solution_hydrogens geom
_atom_sites_solution_primary direct
_atom_sites_solution_secondary difmap
_audit_creation_method SHELXL-97
_cell_angle_alpha 90.00
_cell_angle_beta 102.853(2)
_cell_angle_gamma 90.00
_cell_formula_units_Z 4
_cell_length_a 10.8657(5)
_cell_length_b 19.6748(10)
_cell_length_c 18.3887(7)
_cell_measurement_reflns_used 30081
_cell_measurement_temperature 193(2)
_cell_measurement_theta_max 27.485
_cell_measurement_theta_min 0.998
_cell_volume 3832.6(3)
_computing_data_collection 'Collect (Bruker AXS BV, 1997-2004)'
_computing_data_reduction 'HKL Denzo and Scalepack'
_computing_structure_refinement 'SHELXL-97 (Sheldrick, 2008)'
_computing_structure_solution SIR92
_diffrn_ambient_temperature 193(2)
_diffrn_detector_area_resol_mean 9
_diffrn_measured_fraction_theta_full 0.997
_diffrn_measured_fraction_theta_max 0.997
_diffrn_measurement_device_type KappaCCD
_diffrn_radiation_monochromator graphite
_diffrn_radiation_source FR590
_diffrn_radiation_type MoK\a
_diffrn_radiation_wavelength 0.71073
_diffrn_reflns_av_R_equivalents 0.0507
_diffrn_reflns_av_sigmaI/netI 0.0684
_diffrn_reflns_limit_h_max 14
_diffrn_reflns_limit_h_min -12
_diffrn_reflns_limit_k_max 25
_diffrn_reflns_limit_k_min -25
_diffrn_reflns_limit_l_max 23
_diffrn_reflns_limit_l_min -22
_diffrn_reflns_number 12414
_diffrn_reflns_theta_full 27.49
_diffrn_reflns_theta_max 27.49
_diffrn_reflns_theta_min 2.07
_exptl_absorpt_coefficient_mu 0.479
_exptl_absorpt_correction_T_max 0.9537
_exptl_absorpt_correction_T_min 0.8896
_exptl_absorpt_correction_type multi-scan
_exptl_absorpt_process_details sadabs
_exptl_crystal_density_diffrn 1.076
_exptl_crystal_density_method 'not measured'
_exptl_crystal_F_000 1352
_exptl_crystal_size_max 0.25
_exptl_crystal_size_mid 0.15
_exptl_crystal_size_min 0.10
_refine_diff_density_max 0.550
_refine_diff_density_min -0.638
_refine_diff_density_rms 0.156
_refine_ls_extinction_method none
_refine_ls_goodness_of_fit_ref 1.088
_refine_ls_hydrogen_treatment constr
_refine_ls_matrix_type full
_refine_ls_number_parameters 189
_refine_ls_number_reflns 4393
_refine_ls_number_restraints 0
_refine_ls_restrained_S_all 1.088
_refine_ls_R_factor_all 0.0715
_refine_ls_R_factor_gt 0.0457
_refine_ls_shift/su_max 0.000
_refine_ls_shift/su_mean 0.000
_refine_ls_structure_factor_coef Fsqd
_refine_ls_weighting_details 'calc w=1/[\s^2^(Fo^2^)+(0.0683P)^2^+0.4494P] where P=(Fo^2^+2Fc^2^)/3'
_refine_ls_weighting_scheme calc
_refine_ls_wR_factor_gt 0.1164
_refine_ls_wR_factor_ref 0.1373
_reflns_number_gt 3326
_reflns_number_total 4393
_reflns_threshold_expression >2\s(I)
_cod_data_source_file om300245z_si_002.cif
_cod_data_source_block complex3a
_cod_original_sg_symbol_H-M C2/c
_cod_database_code 4078473

loop_
_symmetry_equiv_pos_as_xyz
'x, y, z'
'-x, y, -z+1/2'
'x+1/2, y+1/2, z'
'-x+1/2, y+1/2, -z+1/2'
'-x, -y, -z'
'x, -y, z-1/2'
'-x+1/2, -y+1/2, -z'
'x+1/2, -y+1/2, z-1/2'

loop_
_atom_site_label
_atom_site_type_symbol
_atom_site_fract_x
_atom_site_fract_y
_atom_site_fract_z
_atom_site_U_iso_or_equiv
_atom_site_adp_type
_atom_site_occupancy
_atom_site_symmetry_multiplicity
_atom_site_calc_flag
_atom_site_refinement_flags
Fe1 Fe 0.5000 0.47597(2) 0.2500 0.02700(15) Uani 1 2 d S
Si1 Si 0.26033(6) 0.58477(3) 0.17784(3) 0.03709(19) Uani 1 1 d .
N1 N 0.44984(17) 0.32518(8) 0.19240(9) 0.0271(4) Uani 1 1 d .
C1 C 0.5000 0.36532(14) 0.2500 0.0233(6) Uani 1 2 d S
C2 C 0.4755(2) 0.25211(11) 0.20804(12) 0.0357(5) Uani 1 1 d .
H2A H 0.5385 0.2351 0.1827 0.043 Uiso 1 1 calc R
H2B H 0.3993 0.2252 0.1935 0.043 Uiso 1 1 calc R
C4 C 0.3930(2) 0.34744(10) 0.11816(11) 0.0285(5) Uani 1 1 d .
C5 C 0.2610(2) 0.34800(12) 0.09648(12) 0.0368(5) Uani 1 1 d .
C6 C 0.2072(3) 0.37097(14) 0.02514(14) 0.0521(7) Uani 1 1 d .
H6 H 0.1197 0.3724 0.0094 0.062 Uiso 1 1 calc R
C7 C 0.2805(3) 0.39159(16) -0.02247(14) 0.0580(8) Uani 1 1 d .
H7 H 0.2424 0.4076 -0.0697 0.070 Uiso 1 1 calc R
C8 C 0.4100(3) 0.38886(14) -0.00094(13) 0.0497(7) Uani 1 1 d .
H8 H 0.4582 0.4021 -0.0344 0.060 Uiso 1 1 calc R
C9 C 0.4705(2) 0.36659(11) 0.07002(11) 0.0335(5) Uani 1 1 d .
C10 C 0.1791(2) 0.32658(14) 0.14911(15) 0.0487(6) Uani 1 1 d .
H10 H 0.2332 0.3004 0.1892 0.058 Uiso 1 1 calc R
C11 C 0.0729(4) 0.2809(3) 0.1136(3) 0.1228(19) Uani 1 1 d .
H11A H 0.0188 0.3041 0.0728 0.184 Uiso 1 1 calc R
H11B H 0.0253 0.2685 0.1498 0.184 Uiso 1 1 calc R
H11C H 0.1062 0.2407 0.0955 0.184 Uiso 1 1 calc R
C12 C 0.1343(5) 0.3875(2) 0.1849(3) 0.137(2) Uani 1 1 d .
H12A H 0.1031 0.3733 0.2274 0.205 Uiso 1 1 calc R
H12B H 0.0680 0.4096 0.1496 0.205 Uiso 1 1 calc R
H12C H 0.2032 0.4186 0.2006 0.205 Uiso 1 1 calc R
C13 C 0.6132(2) 0.36289(12) 0.09192(13) 0.0389(5) Uani 1 1 d .
H13 H 0.6370 0.3491 0.1444 0.047 Uiso 1 1 calc R
C14 C 0.6641(3) 0.30928(14) 0.04571(17) 0.0558(7) Uani 1 1 d .
H14A H 0.6453 0.3227 -0.0058 0.084 Uiso 1 1 calc R
H14B H 0.6252 0.2662 0.0506 0.084 Uiso 1 1 calc R
H14C H 0.7539 0.3054 0.0633 0.084 Uiso 1 1 calc R
C15 C 0.6738(3) 0.43136(15) 0.08472(19) 0.0605(8) Uani 1 1 d .
H15A H 0.6402 0.4647 0.1132 0.091 Uiso 1 1 calc R
H15B H 0.6561 0.4447 0.0332 0.091 Uiso 1 1 calc R
H15C H 0.7634 0.4280 0.1032 0.091 Uiso 1 1 calc R
C28 C 0.3842(3) 0.52593(12) 0.16271(13) 0.0416(6) Uani 1 1 d .
H28A H 0.4384 0.5514 0.1372 0.050 Uiso 1 1 calc R
H28B H 0.3428 0.4914 0.1281 0.050 Uiso 1 1 calc R
C30 C 0.1229(3) 0.58884(16) 0.09632(16) 0.0583(7) Uani 1 1 d .
H30A H 0.0896 0.5440 0.0847 0.087 Uiso 1 1 calc R
H30B H 0.1498 0.6072 0.0540 0.087 Uiso 1 1 calc R
H30C H 0.0586 0.6175 0.1083 0.087 Uiso 1 1 calc R
C31 C 0.1964(4) 0.56550(19) 0.26153(18) 0.0775(11) Uani 1 1 d .
H31A H 0.2619 0.5710 0.3057 0.116 Uiso 1 1 calc R
H31B H 0.1661 0.5195 0.2587 0.116 Uiso 1 1 calc R
H31C H 0.1282 0.5960 0.2633 0.116 Uiso 1 1 calc R
C32 C 0.3249(3) 0.67363(15) 0.1927(2) 0.0725(9) Uani 1 1 d .
H32A H 0.3653 0.6854 0.1531 0.109 Uiso 1 1 calc R
H32B H 0.3852 0.6760 0.2395 0.109 Uiso 1 1 calc R
H32C H 0.2571 0.7048 0.1932 0.109 Uiso 1 1 calc R

loop_
_atom_site_aniso_label
_atom_site_aniso_U_11
_atom_site_aniso_U_22
_atom_site_aniso_U_33
_atom_site_aniso_U_23
_atom_site_aniso_U_13
_atom_site_aniso_U_12
Fe1 0.0283(3) 0.0255(2) 0.0267(2) 0.000 0.00488(18) 0.000
Si1 0.0356(4) 0.0392(4) 0.0330(3) -0.0008(3) 0.0001(3) 0.0095(3)
N1 0.0303(10) 0.0257(8) 0.0240(8) -0.0008(7) 0.0035(7) -0.0015(7)
C1 0.0180(14) 0.0304(14) 0.0215(13) 0.000 0.0043(11) 0.000
C2 0.0435(14) 0.0262(11) 0.0343(12) -0.0013(9) 0.0022(11) -0.0008(10)
C4 0.0320(12) 0.0289(10) 0.0224(10) -0.0029(8) 0.0012(9) -0.0017(9)
C5 0.0323(13) 0.0423(13) 0.0326(11) -0.0015(10) 0.0001(10) -0.0031(10)
C6 0.0394(15) 0.0674(18) 0.0412(14) 0.0041(13) -0.0086(12) -0.0002(13)
C7 0.0599(19) 0.078(2) 0.0282(13) 0.0123(13) -0.0062(13) 0.0024(15)
C8 0.0612(18) 0.0598(16) 0.0293(12) 0.0063(12) 0.0124(12) 0.0015(14)
C9 0.0386(13) 0.0358(12) 0.0265(11) -0.0036(9) 0.0082(10) -0.0006(9)
C10 0.0299(13) 0.0610(16) 0.0538(15) 0.0061(13) 0.0064(12) -0.0076(12)
C11 0.107(4) 0.160(5) 0.091(3) 0.011(3) 0.001(3) -0.094(3)
C12 0.166(5) 0.096(3) 0.198(5) 0.001(3) 0.146(5) 0.001(3)
C13 0.0378(14) 0.0469(14) 0.0346(12) -0.0018(10) 0.0138(11) 0.0000(10)
C14 0.0535(17) 0.0528(16) 0.0658(18) -0.0117(14) 0.0230(15) 0.0076(13)
C15 0.0507(18) 0.0567(17) 0.078(2) -0.0157(15) 0.0235(16) -0.0104(13)
C28 0.0511(16) 0.0405(13) 0.0319(12) 0.0012(10) 0.0064(11) 0.0140(11)
C30 0.0438(16) 0.0717(19) 0.0529(16) -0.0042(14) -0.0033(13) 0.0063(14)
C31 0.095(3) 0.091(2) 0.0550(18) 0.0111(17) 0.0354(19) 0.041(2)
C32 0.0509(19) 0.0527(18) 0.109(3) -0.0216(18) 0.0077(19) 0.0054(14)

loop_
_atom_type_symbol
_atom_type_description
_atom_type_scat_dispersion_real
_atom_type_scat_dispersion_imag
_atom_type_scat_source
C C 0.0033 0.0016 'International Tables Vol C Tables 4.2.6.8 and 6.1.1.4'
H H 0.0000 0.0000 'International Tables Vol C Tables 4.2.6.8 and 6.1.1.4'
Fe Fe 0.3463 0.8444 'International Tables Vol C Tables 4.2.6.8 and 6.1.1.4'
N N 0.0061 0.0033 'International Tables Vol C Tables 4.2.6.8 and 6.1.1.4'
Si Si 0.0817 0.0704 'International Tables Vol C Tables 4.2.6.8 and 6.1.1.4'

loop_
_geom_angle_atom_site_label_1
_geom_angle_atom_site_label_2
_geom_angle_atom_site_label_3
_geom_angle
_geom_angle_site_symmetry_1
_geom_angle_site_symmetry_3
C28 Fe1 C28 122.89(14) 2_655 .
C28 Fe1 C1 118.56(7) 2_655 .
C28 Fe1 C1 118.56(7) . .
C28 Si1 C31 114.58(13) . .
C28 Si1 C30 112.71(12) . .
C31 Si1 C30 107.05(16) . .
C28 Si1 C32 110.17(13) . .
C31 Si1 C32 105.34(17) . .
C30 Si1 C32 106.42(15) . .
C1 N1 C4 125.92(17) . .
C1 N1 C2 113.19(17) . .
C4 N1 C2 120.24(16) . .
N1 C1 N1 107.5(2) . 2_655
N1 C1 Fe1 126.23(12) . .
N1 C1 Fe1 126.23(12) 2_655 .
N1 C2 C2 101.89(11) . 2_655
N1 C2 H2A 111.4 . .
C2 C2 H2A 111.4 2_655 .
N1 C2 H2B 111.4 . .
C2 C2 H2B 111.4 2_655 .
H2A C2 H2B 109.3 . .
C5 C4 C9 122.6(2) . .
C5 C4 N1 118.03(18) . .
C9 C4 N1 119.35(19) . .
C6 C5 C4 117.5(2) . .
C6 C5 C10 120.7(2) . .
C4 C5 C10 121.8(2) . .
C7 C6 C5 121.2(3) . .
C7 C6 H6 119.4 . .
C5 C6 H6 119.4 . .
C6 C7 C8 120.5(2) . .
C6 C7 H7 119.7 . .
C8 C7 H7 119.7 . .
C7 C8 C9 121.4(2) . .
C7 C8 H8 119.3 . .
C9 C8 H8 119.3 . .
C8 C9 C4 116.8(2) . .
C8 C9 C13 120.4(2) . .
C4 C9 C13 122.84(19) . .
C11 C10 C12 112.2(4) . .
C11 C10 C5 113.3(3) . .
C12 C10 C5 110.6(2) . .
C11 C10 H10 106.7 . .
C12 C10 H10 106.7 . .
C5 C10 H10 106.7 . .
C10 C11 H11A 109.5 . .
C10 C11 H11B 109.5 . .
H11A C11 H11B 109.5 . .
C10 C11 H11C 109.5 . .
H11A C11 H11C 109.5 . .
H11B C11 H11C 109.5 . .
C10 C12 H12A 109.5 . .
C10 C12 H12B 109.5 . .
H12A C12 H12B 109.5 . .
C10 C12 H12C 109.5 . .
H12A C12 H12C 109.5 . .
H12B C12 H12C 109.5 . .
C9 C13 C15 111.9(2) . .
C9 C13 C14 111.1(2) . .
C15 C13 C14 110.2(2) . .
C9 C13 H13 107.8 . .
C15 C13 H13 107.8 . .
C14 C13 H13 107.8 . .
C13 C14 H14A 109.5 . .
C13 C14 H14B 109.5 . .
H14A C14 H14B 109.5 . .
C13 C14 H14C 109.5 . .
H14A C14 H14C 109.5 . .
H14B C14 H14C 109.5 . .
C13 C15 H15A 109.5 . .
C13 C15 H15B 109.5 . .
H15A C15 H15B 109.5 . .
C13 C15 H15C 109.5 . .
H15A C15 H15C 109.5 . .
H15B C15 H15C 109.5 . .
Si1 C28 Fe1 121.55(12) . .
Si1 C28 H28A 106.9 . .
Fe1 C28 H28A 106.9 . .
Si1 C28 H28B 106.9 . .
Fe1 C28 H28B 106.9 . .
H28A C28 H28B 106.7 . .
Si1 C30 H30A 109.5 . .
Si1 C30 H30B 109.5 . .
H30A C30 H30B 109.5 . .
Si1 C30 H30C 109.5 . .
H30A C30 H30C 109.5 . .
H30B C30 H30C 109.5 . .
Si1 C31 H31A 109.5 . .
Si1 C31 H31B 109.5 . .
H31A C31 H31B 109.5 . .
Si1 C31 H31C 109.5 . .
H31A C31 H31C 109.5 . .
H31B C31 H31C 109.5 . .
Si1 C32 H32A 109.5 . .
Si1 C32 H32B 109.5 . .
H32A C32 H32B 109.5 . .
Si1 C32 H32C 109.5 . .
H32A C32 H32C 109.5 . .
H32B C32 H32C 109.5 . .

loop_
_geom_bond_atom_site_label_1
_geom_bond_atom_site_label_2
_geom_bond_distance
_geom_bond_site_symmetry_2
Fe1 C28 2.056(2) 2_655
Fe1 C28 2.056(2) .
Fe1 C1 2.177(3) .
Si1 C28 1.842(2) .
Si1 C31 1.863(3) .
Si1 C30 1.868(3) .
Si1 C32 1.881(3) .
N1 C1 1.336(2) .
N1 C4 1.436(3) .
N1 C2 1.481(3) .
C1 N1 1.336(2) 2_655
C2 C2 1.516(4) 2_655
C2 H2A 0.9700 .
C2 H2B 0.9700 .
C4 C5 1.400(3) .
C4 C9 1.402(3) .
C5 C6 1.388(3) .
C5 C10 1.513(3) .
C6 C7 1.370(4) .
C6 H6 0.9300 .
C7 C8 1.376(4) .
C7 H7 0.9300 .
C8 C9 1.395(3) .
C8 H8 0.9300 .
C9 C13 1.514(3) .
C10 C11 1.494(4) .
C10 C12 1.499(5) .
C10 H10 0.9800 .
C11 H11A 0.9600 .
C11 H11B 0.9600 .
C11 H11C 0.9600 .
C12 H12A 0.9600 .
C12 H12B 0.9600 .
C12 H12C 0.9600 .
C13 C15 1.518(4) .
C13 C14 1.533(3) .
C13 H13 0.9800 .
C14 H14A 0.9600 .
C14 H14B 0.9600 .
C14 H14C 0.9600 .
C15 H15A 0.9600 .
C15 H15B 0.9600 .
C15 H15C 0.9600 .
C28 H28A 0.9700 .
C28 H28B 0.9700 .
C30 H30A 0.9600 .
C30 H30B 0.9600 .
C30 H30C 0.9600 .
C31 H31A 0.9600 .
C31 H31B 0.9600 .
C31 H31C 0.9600 .
C32 H32A 0.9600 .
C32 H32B 0.9600 .
C32 H32C 0.9600 .

loop_
_geom_torsion_atom_site_label_1
_geom_torsion_atom_site_label_2
_geom_torsion_atom_site_label_3
_geom_torsion_atom_site_label_4
_geom_torsion
_geom_torsion_site_symmetry_1
_geom_torsion_site_symmetry_4
C4 N1 C1 N1 -176.0(2) . 2_655
C2 N1 C1 N1 -5.30(11) . 2_655
C4 N1 C1 Fe1 4.0(2) . .
C2 N1 C1 Fe1 174.70(11) . .
C28 Fe1 C1 N1 -166.73(12) 2_655 .
C28 Fe1 C1 N1 13.27(12) . .
C28 Fe1 C1 N1 13.27(12) 2_655 2_655
C28 Fe1 C1 N1 -166.73(12) . 2_655
C1 N1 C2 C2 12.9(3) . 2_655
C4 N1 C2 C2 -175.8(2) . 2_655
C1 N1 C4 C5 -102.7(2) . .
C2 N1 C4 C5 87.2(2) . .
C1 N1 C4 C9 78.4(2) . .
C2 N1 C4 C9 -91.7(2) . .
C9 C4 C5 C6 -2.4(3) . .
N1 C4 C5 C6 178.7(2) . .
C9 C4 C5 C10 179.5(2) . .
N1 C4 C5 C10 0.5(3) . .
C4 C5 C6 C7 0.7(4) . .
C10 C5 C6 C7 178.9(3) . .
C5 C6 C7 C8 1.2(4) . .
C6 C7 C8 C9 -1.4(4) . .
C7 C8 C9 C4 -0.2(4) . .
C7 C8 C9 C13 178.9(2) . .
C5 C4 C9 C8 2.1(3) . .
N1 C4 C9 C8 -178.9(2) . .
C5 C4 C9 C13 -177.0(2) . .
N1 C4 C9 C13 1.9(3) . .
C6 C5 C10 C11 46.7(4) . .
C4 C5 C10 C11 -135.2(3) . .
C6 C5 C10 C12 -80.3(4) . .
C4 C5 C10 C12 97.8(4) . .
C8 C9 C13 C15 57.9(3) . .
C4 C9 C13 C15 -123.0(2) . .
C8 C9 C13 C14 -65.7(3) . .
C4 C9 C13 C14 113.4(2) . .
C31 Si1 C28 Fe1 -28.1(2) . .
C30 Si1 C28 Fe1 -150.83(16) . .
C32 Si1 C28 Fe1 90.5(2) . .
C28 Fe1 C28 Si1 -59.65(13) 2_655 .
C1 Fe1 C28 Si1 120.35(13) . .
